data_4516659
loop_
_publ_author_name
'Huang, Lin'
'Lin, Jin-Shun'
'Tan, Bin'
'Liu, Xin-Yuan'

_publ_section_title
;
 Alkene Trifluoromethylation-Initiated Remote \a-Azidation of Carbonyl
 Compounds toward Trifluoromethyl \g-Lactam and Spirobenzofuranone-Lactam
;
_journal_issue 5
_journal_name_full 'ACS Catalysis'
_journal_page_first 2826
_journal_paper_doi 10.1021/acscatal.5b00311
_journal_volume 5
_journal_year 2015
_chemical_formula_sum 'C15 H19 F3 N4 O7'
_chemical_formula_weight 424.34
_space_group_IT_number 14
_space_group_name_Hall '-P 2ybc'
_space_group_name_H-M_alt 'P 1 21/c 1'
_symmetry_cell_setting monoclinic
_symmetry_space_group_name_H-M 'P 1 21/c 1'
_atom_sites_solution_hydrogens geom
_atom_sites_solution_primary direct
_atom_sites_solution_secondary difmap
_audit_creation_method SHELXL-97
_cell_angle_alpha 90.00
_cell_angle_beta 91.3840(10)
_cell_angle_gamma 90.00
_cell_formula_units_Z 4
_cell_length_a 10.6111(8)
_cell_length_b 9.3941(7)
_cell_length_c 19.1315(15)
_cell_measurement_temperature 293(2)
_cell_volume 1906.5(3)
_computing_cell_refinement 'Bruker SMART'
_computing_data_collection 'Bruker SMART'
_computing_data_reduction 'Bruker SAINT'
_computing_molecular_graphics 'Bruker SHELXTL'
_computing_publication_material 'Bruker SHELXTL'
_computing_structure_refinement 'SHELXL-97 (Sheldrick, 1997)'
_computing_structure_solution 'SHELXS-97 (Sheldrick, 1990)'
_diffrn_ambient_temperature 293(2)
_diffrn_measured_fraction_theta_full 0.992
_diffrn_measured_fraction_theta_max 0.992
_diffrn_measurement_device_type 'CCD area detector'
_diffrn_measurement_method 'phi and omega scans'
_diffrn_radiation_monochromator graphite
_diffrn_radiation_source 'fine-focus sealed tube'
_diffrn_radiation_type MoK\a
_diffrn_radiation_wavelength 0.71073
_diffrn_reflns_av_R_equivalents 0.0235
_diffrn_reflns_av_sigmaI/netI 0.0205
_diffrn_reflns_limit_h_max 13
_diffrn_reflns_limit_h_min -13
_diffrn_reflns_limit_k_max 12
_diffrn_reflns_limit_k_min -12
_diffrn_reflns_limit_l_max 23
_diffrn_reflns_limit_l_min -24
_diffrn_reflns_number 16150
_diffrn_reflns_theta_full 27.68
_diffrn_reflns_theta_max 27.68
_diffrn_reflns_theta_min 1.92
_exptl_absorpt_coefficient_mu 0.135
_exptl_absorpt_correction_T_max 0.9721
_exptl_absorpt_correction_T_min 0.9593
_exptl_absorpt_correction_type none
_exptl_crystal_colour colorless
_exptl_crystal_density_diffrn 1.478
_exptl_crystal_density_method 'not measured'
_exptl_crystal_description block
_exptl_crystal_F_000 880
_exptl_crystal_size_max 0.31
_exptl_crystal_size_mid 0.25
_exptl_crystal_size_min 0.21
_refine_diff_density_max 0.238
_refine_diff_density_min -0.297
_refine_diff_density_rms 0.039
_refine_ls_extinction_method none
_refine_ls_goodness_of_fit_ref 1.003
_refine_ls_hydrogen_treatment mixed
_refine_ls_matrix_type full
_refine_ls_number_parameters 264
_refine_ls_number_reflns 4426
_refine_ls_number_restraints 0
_refine_ls_restrained_S_all 1.003
_refine_ls_R_factor_all 0.0532
_refine_ls_R_factor_gt 0.0424
_refine_ls_shift/su_max 0.000
_refine_ls_shift/su_mean 0.000
_refine_ls_structure_factor_coef Fsqd
_refine_ls_weighting_details 'calc w=1/[\s^2^(Fo^2^)+(0.0513P)^2^+0.6415P] where P=(Fo^2^+2Fc^2^)/3'
_refine_ls_weighting_scheme calc
_refine_ls_wR_factor_gt 0.1089
_refine_ls_wR_factor_ref 0.1169
_reflns_number_gt 3520
_reflns_number_total 4426
_reflns_threshold_expression >2sigma(I)
_cod_data_source_file cs5b00311_si_002.cif
_cod_data_source_block 150203a_0m
_cod_depositor_comments
;
The following automatic conversions were performed:

data item '_symmetry_cell_setting' value 'Monoclinic' was changed to
'monoclinic' in accordance with the
/home/saulius/struct/COD-crude-data/automatic-downloads/DataCite-retrospective/ACS/depositions/lib/dictionaries/cif_core.dic
dictionary named 'cif_core.dic' version 2.4.2 last updated on
2011-04-26.

Automatic conversion script
Id: cif_fix_values 6909 2019-04-08 15:41:33Z antanas 
;
_cod_original_sg_symbol_H-M P2(1)/c
_cod_database_code 4516659

loop_
_symmetry_equiv_pos_as_xyz
'x, y, z'
'-x, y+1/2, -z+1/2'
'-x, -y, -z'
'x, -y-1/2, z-1/2'

loop_
_atom_site_label
_atom_site_type_symbol
_atom_site_fract_x
_atom_site_fract_y
_atom_site_fract_z
_atom_site_U_iso_or_equiv
_atom_site_adp_type
_atom_site_occupancy
_atom_site_symmetry_multiplicity
_atom_site_calc_flag
_atom_site_refinement_flags
F1 F 0.48013(17) -0.30374(15) 0.22803(9) 0.1114(5) Uani 1 1 d .
F2 F 0.57322(12) -0.10384(17) 0.22202(8) 0.0959(5) Uani 1 1 d .
F3 F 0.39240(14) -0.11836(17) 0.26623(7) 0.0920(4) Uani 1 1 d .
N1 N -0.06982(11) 0.09808(13) 0.17940(6) 0.0410(3) Uani 1 1 d .
N2 N -0.01567(13) 0.16986(13) -0.00415(7) 0.0454(3) Uani 1 1 d .
N3 N -0.05341(13) 0.28988(15) -0.01932(7) 0.0488(3) Uani 1 1 d .
N4 N -0.0916(2) 0.3918(2) -0.04259(10) 0.0790(5) Uani 1 1 d .
O1 O -0.13037(11) 0.28153(13) 0.11277(7) 0.0580(3) Uani 1 1 d .
O2 O 0.07660(14) -0.08337(15) 0.16604(7) 0.0730(4) Uani 1 1 d .
O3 O -0.05861(14) -0.08378(15) 0.25309(7) 0.0708(4) Uani 1 1 d .
O4 O 0.37669(12) 0.37732(15) 0.10288(7) 0.0672(4) Uani 1 1 d .
O5 O 0.48187(10) 0.26096(13) 0.02098(6) 0.0567(3) Uani 1 1 d .
O6 O 0.24603(13) 0.10047(13) -0.07974(6) 0.0595(3) Uani 1 1 d .
O7 O 0.22705(11) 0.33318(11) -0.05673(6) 0.0489(3) Uani 1 1 d .
C1 C -0.06077(13) 0.18134(14) 0.12036(8) 0.0388(3) Uani 1 1 d .
C2 C 0.03791(13) 0.14534(14) 0.06650(7) 0.0358(3) Uani 1 1 d .
H2 H 0.0584 0.0440 0.0709 0.043 Uiso 1 1 calc R
C3 C 0.15812(12) 0.23096(14) 0.08168(7) 0.0361(3) Uani 1 1 d .
H3A H 0.1793 0.2231 0.1311 0.043 Uiso 1 1 calc R
H3B H 0.1409 0.3305 0.0718 0.043 Uiso 1 1 calc R
C4 C 0.27366(13) 0.18470(14) 0.03972(7) 0.0370(3) Uani 1 1 d .
C5 C 0.31744(13) 0.03162(15) 0.05651(8) 0.0410(3) Uani 1 1 d .
H5A H 0.2459 -0.0320 0.0508 0.049 Uiso 1 1 calc R
H5B H 0.3797 0.0037 0.0228 0.049 Uiso 1 1 calc R
C6 C 0.37385(16) 0.01248(18) 0.12961(9) 0.0511(4) Uani 1 1 d .
H6A H 0.4508 0.0677 0.1342 0.061 Uiso 1 1 calc R
H6B H 0.3152 0.0478 0.1636 0.061 Uiso 1 1 calc R
C7 C 0.40263(18) -0.14238(19) 0.14456(10) 0.0552(4) Uani 1 1 d .
H7A H 0.3249 -0.1965 0.1411 0.066 Uiso 1 1 calc R
H7B H 0.4584 -0.1780 0.1092 0.066 Uiso 1 1 calc R
C8 C 0.46199(19) -0.1664(2) 0.21441(11) 0.0643(5) Uani 1 1 d .
C9 C 0.38099(14) 0.28784(16) 0.05900(8) 0.0435(3) Uani 1 1 d .
C10 C 0.24754(13) 0.19747(16) -0.03925(8) 0.0406(3) Uani 1 1 d .
C11 C 0.59486(18) 0.3410(3) 0.03883(13) 0.0796(7) Uani 1 1 d .
H11A H 0.5754 0.4408 0.0395 0.119 Uiso 1 1 calc R
H11B H 0.6578 0.3231 0.0047 0.119 Uiso 1 1 calc R
H11C H 0.6262 0.3122 0.0841 0.119 Uiso 1 1 calc R
C12 C 0.2018(2) 0.3622(2) -0.12988(10) 0.0665(5) Uani 1 1 d .
H12A H 0.2745 0.3379 -0.1563 0.100 Uiso 1 1 calc R
H12B H 0.1831 0.4614 -0.1359 0.100 Uiso 1 1 calc R
H12C H 0.1311 0.3064 -0.1460 0.100 Uiso 1 1 calc R
C13 C -0.00832(16) -0.02834(18) 0.19570(9) 0.0511(4) Uani 1 1 d .
C14 C -0.1503(2) 0.0113(3) 0.28125(11) 0.0749(6) Uani 1 1 d .
H14A H -0.1188 0.0529 0.3247 0.090 Uiso 1 1 calc R
H14B H -0.2280 -0.0392 0.2903 0.090 Uiso 1 1 calc R
C15 C -0.17283(16) 0.12476(19) 0.22728(9) 0.0546(4) Uani 1 1 d .
H15A H -0.2545 0.1137 0.2040 0.066 Uiso 1 1 calc R
H15B H -0.1670 0.2192 0.2476 0.066 Uiso 1 1 calc R

loop_
_atom_site_aniso_label
_atom_site_aniso_U_11
_atom_site_aniso_U_22
_atom_site_aniso_U_33
_atom_site_aniso_U_23
_atom_site_aniso_U_13
_atom_site_aniso_U_12
F1 0.1457(14) 0.0737(9) 0.1134(12) 0.0379(8) -0.0237(10) 0.0185(9)
F2 0.0612(7) 0.1245(12) 0.1007(10) 0.0319(9) -0.0220(7) -0.0147(7)
F3 0.0944(9) 0.1213(11) 0.0604(7) 0.0147(7) 0.0091(7) 0.0024(8)
N1 0.0387(6) 0.0423(6) 0.0422(6) 0.0005(5) 0.0030(5) -0.0015(5)
N2 0.0514(7) 0.0413(7) 0.0431(7) -0.0033(5) -0.0083(5) -0.0019(5)
N3 0.0487(7) 0.0531(8) 0.0444(7) 0.0029(6) -0.0060(6) 0.0001(6)
N4 0.0980(13) 0.0706(11) 0.0677(11) 0.0206(9) -0.0107(10) 0.0225(10)
O1 0.0556(7) 0.0515(7) 0.0674(8) 0.0092(6) 0.0127(6) 0.0195(5)
O2 0.0788(9) 0.0730(9) 0.0676(8) 0.0224(7) 0.0117(7) 0.0333(7)
O3 0.0804(9) 0.0762(9) 0.0560(7) 0.0256(7) 0.0083(7) 0.0072(7)
O4 0.0571(7) 0.0714(8) 0.0733(8) -0.0298(7) 0.0037(6) -0.0180(6)
O5 0.0372(6) 0.0693(8) 0.0638(7) -0.0087(6) 0.0047(5) -0.0092(5)
O6 0.0837(9) 0.0519(7) 0.0427(6) -0.0103(5) -0.0022(6) 0.0084(6)
O7 0.0606(7) 0.0427(6) 0.0431(6) 0.0032(4) -0.0022(5) -0.0016(5)
C1 0.0360(7) 0.0353(7) 0.0452(8) -0.0007(6) 0.0000(6) -0.0008(5)
C2 0.0378(7) 0.0314(6) 0.0380(7) 0.0002(5) -0.0007(5) 0.0012(5)
C3 0.0372(7) 0.0346(6) 0.0366(7) -0.0039(5) -0.0007(5) 0.0015(5)
C4 0.0359(7) 0.0373(7) 0.0380(7) -0.0031(5) 0.0003(5) 0.0000(5)
C5 0.0391(7) 0.0393(7) 0.0447(8) -0.0023(6) 0.0006(6) 0.0042(6)
C6 0.0530(9) 0.0479(9) 0.0519(9) 0.0013(7) -0.0058(7) 0.0053(7)
C7 0.0582(10) 0.0494(9) 0.0579(10) 0.0053(7) -0.0012(8) 0.0062(7)
C8 0.0628(11) 0.0620(11) 0.0681(12) 0.0185(9) -0.0020(9) 0.0024(9)
C9 0.0402(7) 0.0465(8) 0.0436(8) -0.0003(6) -0.0023(6) -0.0032(6)
C10 0.0396(7) 0.0423(7) 0.0401(7) -0.0023(6) 0.0021(6) -0.0006(6)
C11 0.0406(9) 0.1032(17) 0.0950(16) -0.0065(13) -0.0016(10) -0.0233(10)
C12 0.0870(14) 0.0639(11) 0.0484(10) 0.0112(8) -0.0030(9) 0.0060(10)
C13 0.0550(9) 0.0531(9) 0.0451(8) 0.0101(7) -0.0020(7) 0.0037(7)
C14 0.0690(12) 0.1022(17) 0.0541(11) 0.0146(11) 0.0120(9) -0.0032(12)
C15 0.0506(9) 0.0596(10) 0.0542(10) -0.0033(8) 0.0151(7) -0.0050(7)

loop_
_atom_type_symbol
_atom_type_description
_atom_type_scat_dispersion_real
_atom_type_scat_dispersion_imag
_atom_type_scat_source
C C 0.0033 0.0016 'International Tables Vol C Tables 4.2.6.8 and 6.1.1.4'
H H 0.0000 0.0000 'International Tables Vol C Tables 4.2.6.8 and 6.1.1.4'
N N 0.0061 0.0033 'International Tables Vol C Tables 4.2.6.8 and 6.1.1.4'
F F 0.0171 0.0103 'International Tables Vol C Tables 4.2.6.8 and 6.1.1.4'
O O 0.0106 0.0060 'International Tables Vol C Tables 4.2.6.8 and 6.1.1.4'

loop_
_geom_angle_atom_site_label_1
_geom_angle_atom_site_label_2
_geom_angle_atom_site_label_3
_geom_angle
C1 N1 C13 128.90(13)
C1 N1 C15 118.87(13)
C13 N1 C15 111.11(13)
N3 N2 C2 118.48(12)
N4 N3 N2 169.94(18)
C13 O3 C14 110.69(14)
C9 O5 C11 116.35(14)
C10 O7 C12 116.62(13)
O1 C1 N1 119.20(13)
O1 C1 C2 121.45(13)
N1 C1 C2 119.35(12)
N2 C2 C1 109.24(11)
N2 C2 C3 113.20(11)
C1 C2 C3 109.77(11)
N2 C2 H2 108.2
C1 C2 H2 108.2
C3 C2 H2 108.2
C2 C3 C4 114.97(11)
C2 C3 H3A 108.5
C4 C3 H3A 108.5
C2 C3 H3B 108.5
C4 C3 H3B 108.5
H3A C3 H3B 107.5
C10 C4 C9 107.63(11)
C10 C4 C3 111.30(11)
C9 C4 C3 106.95(11)
C10 C4 C5 108.92(11)
C9 C4 C5 108.71(11)
C3 C4 C5 113.15(11)
C6 C5 C4 114.34(12)
C6 C5 H5A 108.7
C4 C5 H5A 108.7
C6 C5 H5B 108.7
C4 C5 H5B 108.7
H5A C5 H5B 107.6
C7 C6 C5 111.19(14)
C7 C6 H6A 109.4
C5 C6 H6A 109.4
C7 C6 H6B 109.4
C5 C6 H6B 109.4
H6A C6 H6B 108.0
C8 C7 C6 113.40(16)
C8 C7 H7A 108.9
C6 C7 H7A 108.9
C8 C7 H7B 108.9
C6 C7 H7B 108.9
H7A C7 H7B 107.7
F2 C8 F1 106.56(17)
F2 C8 F3 106.08(19)
F1 C8 F3 105.31(17)
F2 C8 C7 112.97(16)
F1 C8 C7 112.43(18)
F3 C8 C7 112.90(16)
O4 C9 O5 124.33(14)
O4 C9 C4 125.12(14)
O5 C9 C4 110.52(12)
O6 C10 O7 124.48(14)
O6 C10 C4 125.28(14)
O7 C10 C4 110.23(12)
O5 C11 H11A 109.5
O5 C11 H11B 109.5
H11A C11 H11B 109.5
O5 C11 H11C 109.5
H11A C11 H11C 109.5
H11B C11 H11C 109.5
O7 C12 H12A 109.5
O7 C12 H12B 109.5
H12A C12 H12B 109.5
O7 C12 H12C 109.5
H12A C12 H12C 109.5
H12B C12 H12C 109.5
O2 C13 O3 122.82(16)
O2 C13 N1 128.33(15)
O3 C13 N1 108.84(14)
O3 C14 C15 106.39(14)
O3 C14 H14A 110.5
C15 C14 H14A 110.5
O3 C14 H14B 110.5
C15 C14 H14B 110.5
H14A C14 H14B 108.6
N1 C15 C14 101.54(14)
N1 C15 H15A 111.5
C14 C15 H15A 111.5
N1 C15 H15B 111.5
C14 C15 H15B 111.5
H15A C15 H15B 109.3

loop_
_geom_bond_atom_site_label_1
_geom_bond_atom_site_label_2
_geom_bond_distance
F1 C8 1.329(2)
F2 C8 1.324(2)
F3 C8 1.330(2)
N1 C1 1.3793(19)
N1 C13 1.387(2)
N1 C15 1.4646(19)
N2 N3 1.2289(19)
N2 C2 1.4718(18)
N3 N4 1.127(2)
O1 C1 1.2029(17)
O2 C13 1.194(2)
O3 C13 1.338(2)
O3 C14 1.435(3)
O4 C9 1.1895(19)
O5 C9 1.3329(19)
O5 C11 1.449(2)
O6 C10 1.1957(18)
O7 C10 1.3344(18)
O7 C12 1.444(2)
C1 C2 1.5247(19)
C2 C3 1.5298(18)
C2 H2 0.9800
C3 C4 1.5440(18)
C3 H3A 0.9700
C3 H3B 0.9700
C4 C10 1.534(2)
C4 C9 1.534(2)
C4 C5 1.5426(19)
C5 C6 1.519(2)
C5 H5A 0.9700
C5 H5B 0.9700
C6 C7 1.512(2)
C6 H6A 0.9700
C6 H6B 0.9700
C7 C8 1.481(3)
C7 H7A 0.9700
C7 H7B 0.9700
C11 H11A 0.9600
C11 H11B 0.9600
C11 H11C 0.9600
C12 H12A 0.9600
C12 H12B 0.9600
C12 H12C 0.9600
C14 C15 1.499(3)
C14 H14A 0.9700
C14 H14B 0.9700
C15 H15A 0.9700
C15 H15B 0.9700
